data_1541055
loop_
_publ_author_name
'Torikachvili, M.S.'
'Rebelsky, L.'
'Motoya, K.'
'Shapiro, S.M.'
'Dalichaouch, Y.'
'Maple, M.B.'

_publ_section_title
;
 Neutron-scattering study of the ferromagnetic heavy-fermion compound U
 Ru1.2 Re0.8 Si2
;
_journal_name_full 'Physical Review, Serie 3. B - Condensed Matter (18,1978-)'
_journal_page_first 2262
_journal_page_last 2266
_journal_volume 45
_journal_year 1992
_chemical_formula_sum 'Re Ru Si2 U'
_chemical_name_systematic '(Re Ru) U Si2'
_space_group_IT_number 139
_symmetry_space_group_name_Hall '-I 4 2'
_symmetry_space_group_name_H-M 'I 4/m m m'
_cell_angle_alpha 90
_cell_angle_beta 90
_cell_angle_gamma 90
_cell_formula_units_Z 2
_cell_length_a 4.126
_cell_length_b 4.126
_cell_length_c 9.725
_cell_volume 165.557
_citation_journal_id_ASTM PRBMDO
_cod_data_source_file Torikachvili_PRBMDO_1992_887.cif
_cod_data_source_block Re1Ru1Si2U1
_cod_original_cell_volume 165.5572
_cod_original_formula_sum 'Re1 Ru1 Si2 U1'
_cod_database_code 1541055

loop_
_symmetry_equiv_pos_as_xyz
x,y,z
-y,x,z
-x,-y,z
y,-x,z
x,-y,-z
y,x,-z
-x,y,-z
-y,-x,-z
-x,-y,-z
y,-x,-z
x,y,-z
-y,x,-z
-x,y,z
-y,-x,z
x,-y,z
y,x,z
x+1/2,y+1/2,z+1/2
-y+1/2,x+1/2,z+1/2
-x+1/2,-y+1/2,z+1/2
y+1/2,-x+1/2,z+1/2
x+1/2,-y+1/2,-z+1/2
y+1/2,x+1/2,-z+1/2
-x+1/2,y+1/2,-z+1/2
-y+1/2,-x+1/2,-z+1/2
-x+1/2,-y+1/2,-z+1/2
y+1/2,-x+1/2,-z+1/2
x+1/2,y+1/2,-z+1/2
-y+1/2,x+1/2,-z+1/2
-x+1/2,y+1/2,z+1/2
-y+1/2,-x+1/2,z+1/2
x+1/2,-y+1/2,z+1/2
y+1/2,x+1/2,z+1/2

loop_
_atom_site_label
_atom_site_type_symbol
_atom_site_fract_x
_atom_site_fract_y
_atom_site_fract_z
_atom_site_occupancy
_atom_site_U_iso_or_equiv
Ru1 Ru 0 0.5 0.25 0.5 0.0
Si1 Si 0 0 0.375 1 0.0
Re1 Re 0 0.5 0.25 0.5 0.0
U1 U 0 0 0 1 0.0
